data_1574908
loop_
_publ_author_name
'Peter, Blessing D.'
'Yi, Qiuhao'
'Luo, Zhixun'

_publ_section_title
;
 Studying how small silver clusters grow and their optical properties.
;
_journal_issue 34
_journal_name_full Nanoscale
_journal_page_first 19821
_journal_page_last 19827
_journal_paper_doi 10.1039/d5nr01269d
_journal_volume 17
_journal_year 2025
_chemical_formula_moiety 'C68 H56 Ag N4 P4, 0.795(C H2 Cl2), N O3, C2 H6 O'
_chemical_formula_sum 'C70.79 H63.59 Ag Cl1.59 N5 O4 P4'
_chemical_formula_weight 1336.51
_space_group_crystal_system triclinic
_space_group_IT_number 2
_space_group_name_Hall '-P 1'
_space_group_name_H-M_alt 'P -1'
_atom_sites_solution_hydrogens mixed
_atom_sites_solution_primary dual
_audit_creation_date 2025-06-16
_audit_creation_method
;
Olex2 1.5
(compiled 2025.05.31 svn.r86d253d1 for OlexSys, GUI svn.r7254)
;
_audit_update_record
;
2025-06-17 deposited with the CCDC.	2025-06-19 downloaded from the CCDC.
;
_cell_angle_alpha 91.203(2)
_cell_angle_beta 91.613(2)
_cell_angle_gamma 96.934(2)
_cell_formula_units_Z 2
_cell_length_a 11.9103(3)
_cell_length_b 13.7805(4)
_cell_length_c 19.6808(5)
_cell_measurement_reflns_used 27491
_cell_measurement_temperature 170.00(10)
_cell_measurement_theta_max 30.9660
_cell_measurement_theta_min 1.6880
_cell_volume 3204.34(15)
_computing_cell_refinement 'CrysAlisPro 1.171.39.45i (Rigaku OD, 2018)'
_computing_data_collection 'CrysAlisPro 1.171.39.45i (Rigaku OD, 2018)'
_computing_data_reduction 'CrysAlisPro 1.171.39.45i (Rigaku OD, 2018)'
_computing_molecular_graphics 'Olex2 1.5 (Dolomanov et al., 2009)'
_computing_publication_material 'Olex2 1.5 (Dolomanov et al., 2009)'
_computing_structure_refinement 'SHELXL 2019/3 (Sheldrick, 2015)'
_computing_structure_solution 'SHELXT 2018/2 (Sheldrick, 2018)'
_diffrn_ambient_environment N~2~
_diffrn_ambient_temperature 170.00(10)
_diffrn_detector 'CCD plate'
_diffrn_measured_fraction_theta_full 0.998
_diffrn_measured_fraction_theta_max 0.840
_diffrn_measurement_details
;
List of Runs (angles in degrees, time in seconds):

  # Type    Start    End  Width  t~exp~   \w     \q     \k     \f   Frames
#--------------------------------------------------------------------------
  1  \w    -79.00 -51.00   0.50   10.95    --  -10.80  45.00 132.78   56
  2  \w    -15.00  11.00   0.50   10.95    --  -10.80  45.00 132.78   52
  3  \w     53.00  78.00   0.50   10.95    --  -10.80  45.00 132.78   50
  4  \w    -74.00 -38.00   0.50   10.95    --  -10.80  45.00  60.00   72
  5  \w    -26.00  69.00   0.50   10.95    --  -10.80  45.00  60.00  190
  6  \w   -100.00 -64.00   0.50   10.95    --  -10.80  45.00 -17.71   72
  7  \w    -44.00  77.00   0.50   10.95    --  -10.80  45.00 -17.71  242
  8  \w   -100.00 -47.00   0.50   10.95    --  -10.80  45.00 150.00  106
  9  \w    -48.00  78.00   0.50   10.95    --  -10.80  45.00 177.71  252
;
_diffrn_measurement_device 'four-circle diffractometer'
_diffrn_measurement_device_type 'XtaLAB AFC10 (RCD3): fixed-chi single'
_diffrn_measurement_method '\w scans'
_diffrn_orient_matrix_type 'CrysAlisPro convention (1999,Acta A55,543-557)'
_diffrn_orient_matrix_UB_11 -0.0206780000
_diffrn_orient_matrix_UB_12 -0.0312015000
_diffrn_orient_matrix_UB_13 -0.0278585000
_diffrn_orient_matrix_UB_21 -0.0543099000
_diffrn_orient_matrix_UB_22 0.0155395000
_diffrn_orient_matrix_UB_23 0.0031012000
_diffrn_orient_matrix_UB_31 0.0150137000
_diffrn_orient_matrix_UB_32 0.0384070000
_diffrn_orient_matrix_UB_33 -0.0226860000
_diffrn_radiation_monochromator mirror
_diffrn_radiation_probe x-ray
_diffrn_radiation_type 'Mo K\a'
_diffrn_radiation_wavelength 0.71073
_diffrn_reflns_av_R_equivalents 0.0265
_diffrn_reflns_av_unetI/netI 0.0293
_diffrn_reflns_Laue_measured_fraction_full 0.998
_diffrn_reflns_Laue_measured_fraction_max 0.840
_diffrn_reflns_limit_h_max 16
_diffrn_reflns_limit_h_min -17
_diffrn_reflns_limit_k_max 19
_diffrn_reflns_limit_k_min -19
_diffrn_reflns_limit_l_max 28
_diffrn_reflns_limit_l_min -28
_diffrn_reflns_number 52013
_diffrn_reflns_point_group_measured_fraction_full 0.998
_diffrn_reflns_point_group_measured_fraction_max 0.840
_diffrn_reflns_theta_full 25.242
_diffrn_reflns_theta_max 30.972
_diffrn_reflns_theta_min 1.723
_diffrn_source 'Rotating-anode X-ray tube'
_diffrn_source_type 'Rigaku (Mo) X-ray Source'
_exptl_absorpt_coefficient_mu 0.534
_exptl_absorpt_correction_T_max 1.00000
_exptl_absorpt_correction_T_min 0.72387
_exptl_absorpt_correction_type multi-scan
_exptl_absorpt_process_details
;
CrysAlisPro 1.171.39.45i (Rigaku Oxford Diffraction, 2018)
Empirical absorption correction using spherical harmonics,
 implemented in SCALE3 ABSPACK scaling algorithm.
;
_exptl_crystal_colour colourless
_exptl_crystal_colour_primary colourless
_exptl_crystal_density_diffrn 1.385
_exptl_crystal_description block
_exptl_crystal_F_000 1379
_exptl_crystal_size_max 0.21
_exptl_crystal_size_mid 0.05
_exptl_crystal_size_min 0.05
_refine_diff_density_max 0.861
_refine_diff_density_min -0.684
_refine_diff_density_rms 0.071
_refine_ls_extinction_method none
_refine_ls_goodness_of_fit_ref 1.033
_refine_ls_hydrogen_treatment constr
_refine_ls_matrix_type full
_refine_ls_number_parameters 814
_refine_ls_number_reflns 17117
_refine_ls_number_restraints 73
_refine_ls_restrained_S_all 1.039
_refine_ls_R_factor_all 0.0475
_refine_ls_R_factor_gt 0.0399
_refine_ls_shift/su_max 0.001
_refine_ls_shift/su_mean 0.000
_refine_ls_structure_factor_coef Fsqd
_refine_ls_weighting_details 'w=1/[\s^2^(Fo^2^)+(0.0626P)^2^+1.8241P] where P=(Fo^2^+2Fc^2^)/3'
_refine_ls_weighting_scheme calc
_refine_ls_wR_factor_gt 0.1089
_refine_ls_wR_factor_ref 0.1128
_reflns_Friedel_coverage 0.000
_reflns_number_gt 14727
_reflns_number_total 17117
_reflns_threshold_expression 'I > 2\s(I)'
_cod_data_source_file d5nr01269d2.cif
_cod_data_source_block mx11116
_cod_depositor_comments 'Adding full bibliography for 1574898--1574913.cif.'
_cod_database_code 1574908
_shelx_shelxl_version_number 2019/3
_chemical_oxdiff_formula AgNOPCHCl
_shelx_space_group_comment
;
The symmetry employed for this shelxl refinement is uniquely defined
by the following loop, which should always be used as a source of
symmetry information in preference to the above space-group names.
They are only intended as comments.
;
_diffrn_oxdiff_ac3_digest_frames
;
0146bc64521475ee915f74d8c07b20a20c000257355
;
_olex2_refinement_description
;
1. Fixed Uiso
 At 1.2 times of:
  All C(H) groups, All C(H,H) groups
 At 1.5 times of:
  All C(H,H,H) groups, All O(H) groups
2. Restrained distances
 O4-C71
 1.43 with sigma of 0.01
 Cl1A-C72 = Cl2A-C72 = Cl1-C72A = Cl2-C72A
 1.76 with sigma of 0.01
 C70-C71
 1.54 with sigma of 0.01
3. Rigid bond restraints
 C67, C68
 with sigma for 1-2 distances of 0.01 and sigma for 1-3 distances of 0.01
4. Uiso/Uaniso restraints and constraints
C72 \\sim Cl1A \\sim Cl2A \\sim Cl2 \\sim C72A \\sim Cl1: within 1.9A with
sigma of 0.02 and sigma for terminal atoms of 0.04 within 1.9A
5. Others
 Sof(Cl1)=Sof(Cl2)=Sof(C72A)=Sof(H72A)=Sof(H72B)=FVAR(1)
 Sof(Cl2A)=Sof(Cl1A)=Sof(C72)=Sof(H72C)=Sof(H72D)=FVAR(2)
6.a Riding coordinates:
 O4(H4A)
6.b Secondary CH2 refined with riding coordinates:
 C72A(H72A,H72B), C71(H71A,H71B), C72(H72C,H72D)
6.c Aromatic/amide H refined with riding coordinates:
 C2(H2), C3(H3), C4(H4), C5(H5), C7(H7), C8(H8), C9(H9), C10(H10), C11(H11),
 C13(H13), C14(H14), C15(H15), C16(H16), C17(H17), C19(H19), C20(H20), C21(H21),
  C22(H22), C23(H23), C25(H25), C26(H26), C27(H27), C28(H28), C30(H30),
 C31(H31), C32(H32), C33(H33), C34(H34), C36(H36), C37(H37), C38(H38), C39(H39),
  C41(H41), C42(H42), C43(H43), C44(H44), C45(H45), C47(H47), C48(H48),
 C49(H49), C50(H50), C51(H51), C53(H53), C54(H54), C55(H55), C56(H56), C58(H58),
  C59(H59), C60(H60), C61(H61), C62(H62), C64(H64), C65(H65), C66(H66),
 C67(H67), C68(H68)
6.d Idealised Me refined as rotating group:
 C70(H70A,H70B,H70C)
;
_olex2_submission_special_instructions 'No special instructions were received'
_oxdiff_exptl_absorpt_empirical_details
;
Empirical correction (ABSPACK) includes:
- Absorption correction using spherical harmonics
- Frame scaling
;
_oxdiff_exptl_absorpt_empirical_full_max 1.540
_oxdiff_exptl_absorpt_empirical_full_min 0.649

loop_
_space_group_symop_operation_xyz
'x, y, z'
'-x, -y, -z'

loop_
_atom_site_label
_atom_site_type_symbol
_atom_site_fract_x
_atom_site_fract_y
_atom_site_fract_z
_atom_site_U_iso_or_equiv
_atom_site_adp_type
_atom_site_occupancy
_atom_site_site_symmetry_order
_atom_site_calc_flag
_atom_site_refinement_flags_posn
_atom_site_refinement_flags_adp
_atom_site_refinement_flags_occupancy
_atom_site_disorder_assembly
_atom_site_disorder_group
Ag1 Ag 0.50931(2) 0.23946(2) 0.25314(2) 0.02635(5) Uani 1 1 d . . . . .
P1 P 0.36100(4) 0.26003(4) 0.34385(3) 0.02977(11) Uani 1 1 d . . . . .
P2 P 0.67168(4) 0.38143(4) 0.26856(3) 0.03080(11) Uani 1 1 d . . . . .
P3 P 0.58817(4) 0.07570(4) 0.27392(3) 0.02882(11) Uani 1 1 d . . . . .
P4 P 0.42002(5) 0.24205(4) 0.13334(3) 0.03211(11) Uani 1 1 d . . . . .
N1 N 0.39655(18) 0.45246(16) 0.33058(11) 0.0452(5) Uani 1 1 d . . . . .
N2 N 0.8100(2) 0.26219(17) 0.21721(14) 0.0565(6) Uani 1 1 d . . . . .
N3 N 0.39613(18) -0.00131(16) 0.32844(11) 0.0458(5) Uani 1 1 d . . . . .
N4 N 0.2989(2) 0.3943(2) 0.15740(13) 0.0660(7) Uani 1 1 d . . . . .
C1 C 0.31099(18) 0.38009(16) 0.33632(10) 0.0323(4) Uani 1 1 d . . . . .
C2 C 0.1982(2) 0.39577(18) 0.33313(13) 0.0412(5) Uani 1 1 d . . . . .
H2 H 0.139875 0.342866 0.336910 0.049 Uiso 1 1 calc R U . . .
C3 C 0.1721(2) 0.4902(2) 0.32433(14) 0.0498(6) Uani 1 1 d . . . . .
H3 H 0.095512 0.502969 0.321984 0.060 Uiso 1 1 calc R U . . .
C4 C 0.2585(3) 0.56489(19) 0.31906(14) 0.0536(7) Uani 1 1 d . . . . .
H4 H 0.242799 0.630245 0.313356 0.064 Uiso 1 1 calc R U . . .
C5 C 0.3687(3) 0.5432(2) 0.32221(15) 0.0543(7) Uani 1 1 d . . . . .
H5 H 0.428020 0.595240 0.318237 0.065 Uiso 1 1 calc R U . . .
C6 C 0.41177(17) 0.26263(16) 0.43224(11) 0.0319(4) Uani 1 1 d . . . . .
C7 C 0.4823(2) 0.19445(18) 0.45069(12) 0.0415(5) Uani 1 1 d . . . . .
H7 H 0.503215 0.149166 0.417718 0.050 Uiso 1 1 calc R U . . .
C8 C 0.5224(2) 0.1921(2) 0.51735(14) 0.0505(6) Uani 1 1 d . . . . .
H8 H 0.570677 0.144924 0.529805 0.061 Uiso 1 1 calc R U . . .
C9 C 0.4937(2) 0.2566(2) 0.56511(13) 0.0495(6) Uani 1 1 d . . . . .
H9 H 0.521532 0.254341 0.610674 0.059 Uiso 1 1 calc R U . . .
C10 C 0.4242(3) 0.3250(2) 0.54729(14) 0.0540(7) Uani 1 1 d . . . . .
H10 H 0.404489 0.370464 0.580556 0.065 Uiso 1 1 calc R U . . .
C11 C 0.3827(2) 0.32823(19) 0.48105(12) 0.0452(5) Uani 1 1 d . . . . .
H11 H 0.334195 0.375470 0.469075 0.054 Uiso 1 1 calc R U . . .
C12 C 0.22930(17) 0.17796(16) 0.34532(11) 0.0327(4) Uani 1 1 d . . . . .
C13 C 0.17408(18) 0.15403(18) 0.40474(12) 0.0392(5) Uani 1 1 d . . . . .
H13 H 0.205157 0.180825 0.447024 0.047 Uiso 1 1 calc R U . . .
C14 C 0.0741(2) 0.0915(2) 0.40307(15) 0.0527(7) Uani 1 1 d . . . . .
H14 H 0.036873 0.075494 0.444155 0.063 Uiso 1 1 calc R U . . .
C15 C 0.0286(2) 0.0526(2) 0.34269(18) 0.0608(8) Uani 1 1 d . . . . .
H15 H -0.039770 0.009220 0.341858 0.073 Uiso 1 1 calc R U . . .
C16 C 0.0809(3) 0.0757(3) 0.28379(17) 0.0639(8) Uani 1 1 d . . . . .
H16 H 0.048196 0.049276 0.241794 0.077 Uiso 1 1 calc R U . . .
C17 C 0.1825(2) 0.1381(2) 0.28454(14) 0.0529(6) Uani 1 1 d . . . . .
H17 H 0.219412 0.153076 0.243211 0.064 Uiso 1 1 calc R U . . .
C18 C 0.73379(18) 0.40524(15) 0.35408(11) 0.0345(4) Uani 1 1 d . . . . .
C19 C 0.8493(2) 0.4095(2) 0.36878(15) 0.0556(7) Uani 1 1 d . . . . .
H19 H 0.900236 0.402058 0.333266 0.067 Uiso 1 1 calc R U . . .
C20 C 0.8899(3) 0.4245(3) 0.43524(17) 0.0723(10) Uani 1 1 d . . . . .
H20 H 0.968625 0.426441 0.445319 0.087 Uiso 1 1 calc R U . . .
C21 C 0.8172(3) 0.4366(2) 0.48648(15) 0.0637(8) Uani 1 1 d . . . . .
H21 H 0.845748 0.448841 0.531813 0.076 Uiso 1 1 calc R U . . .
C22 C 0.7042(3) 0.4312(2) 0.47256(14) 0.0540(7) Uani 1 1 d . . . . .
H22 H 0.653923 0.437791 0.508510 0.065 Uiso 1 1 calc R U . . .
C23 C 0.6617(2) 0.41600(17) 0.40648(13) 0.0417(5) Uani 1 1 d . . . . .
H23 H 0.582608 0.413015 0.397276 0.050 Uiso 1 1 calc R U . . .
C24 C 0.79459(18) 0.35732(16) 0.22058(12) 0.0354(4) Uani 1 1 d . . . . .
C25 C 0.8683(3) 0.4297(2) 0.19218(19) 0.0678(9) Uani 1 1 d . . . . .
H25 H 0.854891 0.496257 0.194936 0.081 Uiso 1 1 calc R U . . .
C26 C 0.9618(3) 0.4033(4) 0.1598(3) 0.1003(16) Uani 1 1 d . . . . .
H26 H 1.014419 0.451535 0.140529 0.120 Uiso 1 1 calc R U . . .
C27 C 0.9777(4) 0.3062(4) 0.1558(2) 0.0993(15) Uani 1 1 d . . . . .
H27 H 1.040690 0.286607 0.132857 0.119 Uiso 1 1 calc R U . . .
C28 C 0.9027(3) 0.2387(3) 0.1849(2) 0.0774(10) Uani 1 1 d . . . . .
H28 H 0.915623 0.171991 0.182548 0.093 Uiso 1 1 calc R U . . .
C29 C 0.64843(18) 0.50346(15) 0.24077(12) 0.0349(4) Uani 1 1 d . . . . .
C30 C 0.5884(2) 0.5084(2) 0.18140(16) 0.0560(7) Uani 1 1 d . . . . .
H30 H 0.558131 0.450070 0.157512 0.067 Uiso 1 1 calc R U . . .
C31 C 0.5714(3) 0.5987(3) 0.15567(19) 0.0690(9) Uani 1 1 d . . . . .
H31 H 0.528839 0.601601 0.114367 0.083 Uiso 1 1 calc R U . . .
C32 C 0.6146(3) 0.6827(2) 0.18861(18) 0.0663(8) Uani 1 1 d . . . . .
H32 H 0.606157 0.744257 0.169559 0.080 Uiso 1 1 calc R U . . .
C33 C 0.6701(4) 0.6776(2) 0.2491(2) 0.0844(12) Uani 1 1 d . . . . .
H33 H 0.697329 0.736181 0.273725 0.101 Uiso 1 1 calc R U . . .
C34 C 0.6880(3) 0.58793(19) 0.27575(16) 0.0639(8) Uani 1 1 d . . . . .
H34 H 0.727531 0.585378 0.318141 0.077 Uiso 1 1 calc R U . . .
C35 C 0.47221(17) -0.02278(14) 0.28301(11) 0.0301(4) Uani 1 1 d . . . . .
C36 C 0.4588(2) -0.10909(16) 0.24473(12) 0.0391(5) Uani 1 1 d . . . . .
H36 H 0.514118 -0.122449 0.213145 0.047 Uiso 1 1 calc R U . . .
C37 C 0.3641(2) -0.17543(18) 0.25300(14) 0.0463(6) Uani 1 1 d . . . . .
H37 H 0.353387 -0.234956 0.227099 0.056 Uiso 1 1 calc R U . . .
C38 C 0.2852(2) -0.1545(2) 0.29920(14) 0.0476(6) Uani 1 1 d . . . . .
H38 H 0.219092 -0.198871 0.305541 0.057 Uiso 1 1 calc R U . . .
C39 C 0.3043(2) -0.0678(2) 0.33598(14) 0.0510(6) Uani 1 1 d . . . . .
H39 H 0.250245 -0.053836 0.368279 0.061 Uiso 1 1 calc R U . . .
C40 C 0.67707(17) 0.02308(14) 0.21262(11) 0.0305(4) Uani 1 1 d . . . . .
C41 C 0.6614(2) 0.04252(18) 0.14458(13) 0.0448(5) Uani 1 1 d . . . . .
H41 H 0.606938 0.083866 0.130994 0.054 Uiso 1 1 calc R U . . .
C42 C 0.7253(3) 0.0016(2) 0.09613(14) 0.0526(6) Uani 1 1 d . . . . .
H42 H 0.714393 0.015392 0.049487 0.063 Uiso 1 1 calc R U . . .
C43 C 0.8040(2) -0.0587(2) 0.11486(15) 0.0517(6) Uani 1 1 d . . . . .
H43 H 0.846787 -0.086877 0.081335 0.062 Uiso 1 1 calc R U . . .
C44 C 0.8205(2) -0.0779(2) 0.18250(15) 0.0512(6) Uani 1 1 d . . . . .
H44 H 0.875159 -0.119224 0.195748 0.061 Uiso 1 1 calc R U . . .
C45 C 0.75773(19) -0.03715(17) 0.23128(12) 0.0390(5) Uani 1 1 d . . . . .
H45 H 0.769850 -0.050472 0.277900 0.047 Uiso 1 1 calc R U . . .
C46 C 0.66775(17) 0.07120(15) 0.35412(11) 0.0319(4) Uani 1 1 d . . . . .
C47 C 0.6521(2) -0.0062(2) 0.39780(14) 0.0500(6) Uani 1 1 d . . . . .
H47 H 0.599176 -0.061612 0.385920 0.060 Uiso 1 1 calc R U . . .
C48 C 0.7135(3) -0.0033(2) 0.45890(15) 0.0593(8) Uani 1 1 d . . . . .
H48 H 0.702222 -0.056528 0.488870 0.071 Uiso 1 1 calc R U . . .
C49 C 0.7902(2) 0.0761(2) 0.47613(13) 0.0538(7) Uani 1 1 d . . . . .
H49 H 0.832603 0.077824 0.517861 0.065 Uiso 1 1 calc R U . . .
C50 C 0.8059(2) 0.1529(2) 0.43321(14) 0.0524(6) Uani 1 1 d . . . . .
H50 H 0.859017 0.208070 0.445318 0.063 Uiso 1 1 calc R U . . .
C51 C 0.7446(2) 0.15100(18) 0.37203(12) 0.0406(5) Uani 1 1 d . . . . .
H51 H 0.755712 0.204769 0.342523 0.049 Uiso 1 1 calc R U . . .
C52 C 0.36322(18) 0.35462(16) 0.10982(11) 0.0345(4) Uani 1 1 d . . . . .
C53 C 0.3840(2) 0.39983(18) 0.04860(12) 0.0412(5) Uani 1 1 d . . . . .
H53 H 0.427790 0.371640 0.015599 0.049 Uiso 1 1 calc R U . . .
C54 C 0.3404(2) 0.4866(2) 0.03585(16) 0.0513(6) Uani 1 1 d . . . . .
H54 H 0.354948 0.518143 -0.005988 0.062 Uiso 1 1 calc R U . . .
C55 C 0.2764(2) 0.5273(2) 0.08289(17) 0.0549(7) Uani 1 1 d . . . . .
H55 H 0.246328 0.586606 0.073793 0.066 Uiso 1 1 calc R U . . .
C56 C 0.2565(3) 0.4820(3) 0.14259(16) 0.0648(8) Uani 1 1 d . . . . .
H56 H 0.212561 0.510685 0.175284 0.078 Uiso 1 1 calc R U . . .
C57 C 0.30125(18) 0.14733(16) 0.11471(10) 0.0338(4) Uani 1 1 d . . . . .
C58 C 0.20483(19) 0.16387(18) 0.07785(12) 0.0398(5) Uani 1 1 d . . . . .
H58 H 0.198903 0.226253 0.059382 0.048 Uiso 1 1 calc R U . . .
C59 C 0.1169(2) 0.0885(2) 0.06810(14) 0.0506(6) Uani 1 1 d . . . . .
H59 H 0.050802 0.099200 0.042597 0.061 Uiso 1 1 calc R U . . .
C60 C 0.1253(3) -0.0015(2) 0.09524(15) 0.0537(7) Uani 1 1 d . . . . .
H60 H 0.064745 -0.052851 0.089265 0.064 Uiso 1 1 calc R U . . .
C61 C 0.2224(3) -0.0165(2) 0.13125(15) 0.0569(7) Uani 1 1 d . . . . .
H61 H 0.228713 -0.078904 0.149632 0.068 Uiso 1 1 calc R U . . .
C62 C 0.3104(2) 0.05748(17) 0.14100(12) 0.0429(5) Uani 1 1 d . . . . .
H62 H 0.377025 0.046150 0.165790 0.051 Uiso 1 1 calc R U . . .
C63 C 0.51752(19) 0.22534(16) 0.06557(11) 0.0354(4) Uani 1 1 d . . . . .
C64 C 0.4897(2) 0.1663(2) 0.00851(14) 0.0525(6) Uani 1 1 d . . . . .
H64 H 0.415786 0.132233 0.002219 0.063 Uiso 1 1 calc R U . . .
C65 C 0.5712(3) 0.1575(3) -0.03947(18) 0.0702(9) Uani 1 1 d . . . . .
H65 H 0.553239 0.116165 -0.078446 0.084 Uiso 1 1 calc R U . . .
C66 C 0.6770(3) 0.2076(2) -0.03134(19) 0.0664(9) Uani 1 1 d . . . . .
H66 H 0.731920 0.202737 -0.064908 0.080 Uiso 1 1 calc R U . . .
C67 C 0.7024(3) 0.2645(2) 0.02536(18) 0.0625(8) Uani 1 1 d . U . . .
H67 H 0.776453 0.298363 0.031660 0.075 Uiso 1 1 calc R U . . .
C68 C 0.6236(2) 0.27434(19) 0.07395(13) 0.0456(5) Uani 1 1 d . U . . .
H68 H 0.642960 0.315035 0.113119 0.055 Uiso 1 1 calc R U . . .
Cl1 Cl 1.05152(18) 0.72152(19) 0.41432(11) 0.1015(8) Uani 0.557(3) 1 d D U P A 1
Cl2 Cl 0.84535(17) 0.80939(18) 0.39323(9) 0.0915(7) Uani 0.557(3) 1 d D U P A 1
C72A C 0.9409(7) 0.7346(8) 0.3616(4) 0.111(3) Uani 0.557(3) 1 d D U P A 1
H72A H 0.899661 0.669091 0.350884 0.133 Uiso 0.557(3) 1 calc R U P A 1
H72B H 0.970168 0.761897 0.318561 0.133 Uiso 0.557(3) 1 calc R U P A 1
O1 O -0.0574(4) 0.3425(3) -0.2381(3) 0.168(2) Uani 1 1 d . . . . .
O2 O -0.1376(3) 0.2904(4) -0.1521(3) 0.161(2) Uani 1 1 d . . . . .
O3 O -0.0369(3) 0.2079(2) -0.2049(2) 0.1125(12) Uani 1 1 d . . . . .
N5 N -0.0758(2) 0.2811(2) -0.19971(17) 0.0671(7) Uani 1 1 d . . . . .
O4 O 0.0035(4) 0.2467(3) -0.0361(2) 0.1431(17) Uani 1 1 d D . . . .
H4A H -0.047888 0.237083 -0.066456 0.215 Uiso 1 1 d R U . . .
C70 C 0.1489(4) 0.3385(5) -0.0827(3) 0.1166(19) Uani 1 1 d D . . . .
H70A H 0.118844 0.341552 -0.129400 0.175 Uiso 1 1 calc R U . . .
H70B H 0.178089 0.275725 -0.076414 0.175 Uiso 1 1 calc R U . . .
H70C H 0.210144 0.391942 -0.074280 0.175 Uiso 1 1 calc R U . . .
C71 C 0.0546(5) 0.3484(5) -0.0329(3) 0.140(2) Uani 1 1 d D . . . .
H71A H 0.084539 0.369026 0.013236 0.168 Uiso 1 1 calc R U . . .
H71B H 0.001667 0.393713 -0.049103 0.168 Uiso 1 1 calc R U . . .
Cl2A Cl 0.8986(11) 0.8118(8) 0.3312(6) 0.198(5) Uani 0.237(4) 1 d D U P B 2
Cl1A Cl 0.9273(10) 0.6798(11) 0.4244(6) 0.228(6) Uani 0.237(4) 1 d D U P B 2
C72 C 0.953(2) 0.8055(12) 0.4112(8) 0.122(6) Uani 0.237(4) 1 d D U P B 2
H72C H 0.913393 0.843316 0.444229 0.147 Uiso 0.237(4) 1 calc R U P B 2
H72D H 1.035110 0.828992 0.413837 0.147 Uiso 0.237(4) 1 calc R U P B 2

loop_
_atom_site_aniso_label
_atom_site_aniso_U_11
_atom_site_aniso_U_22
_atom_site_aniso_U_33
_atom_site_aniso_U_23
_atom_site_aniso_U_13
_atom_site_aniso_U_12
Ag1 0.02585(7) 0.02537(8) 0.02795(8) 0.00012(5) 0.00132(5) 0.00366(5)
P1 0.0259(2) 0.0350(3) 0.0287(2) -0.0012(2) 0.00459(19) 0.00463(19)
P2 0.0284(2) 0.0268(2) 0.0358(3) -0.0038(2) 0.0041(2) -0.00263(19)
P3 0.0293(2) 0.0249(2) 0.0332(3) 0.00102(19) -0.00107(19) 0.00736(18)
P4 0.0344(3) 0.0367(3) 0.0258(2) 0.0014(2) -0.0019(2) 0.0076(2)
N1 0.0432(11) 0.0454(11) 0.0451(11) -0.0027(9) -0.0006(9) -0.0005(9)
N2 0.0571(14) 0.0447(12) 0.0686(16) -0.0087(11) -0.0066(12) 0.0140(10)
N3 0.0436(11) 0.0458(11) 0.0488(12) -0.0042(9) 0.0055(9) 0.0090(9)
N4 0.0685(16) 0.089(2) 0.0453(13) -0.0054(13) 0.0027(12) 0.0294(15)
C1 0.0344(10) 0.0357(10) 0.0275(9) -0.0011(8) 0.0040(8) 0.0065(8)
C2 0.0347(11) 0.0420(12) 0.0483(13) 0.0054(10) 0.0074(9) 0.0086(9)
C3 0.0470(13) 0.0502(14) 0.0559(15) 0.0068(12) 0.0046(11) 0.0189(11)
C4 0.0764(19) 0.0364(12) 0.0489(15) 0.0028(11) 0.0002(13) 0.0110(12)
C5 0.0605(17) 0.0460(14) 0.0524(15) -0.0014(12) -0.0023(13) -0.0083(12)
C6 0.0283(9) 0.0352(10) 0.0315(10) -0.0002(8) 0.0031(8) 0.0008(8)
C7 0.0390(11) 0.0475(13) 0.0401(12) -0.0004(10) 0.0048(9) 0.0134(10)
C8 0.0466(13) 0.0551(15) 0.0514(15) 0.0081(12) -0.0039(11) 0.0132(11)
C9 0.0596(15) 0.0476(14) 0.0393(13) 0.0030(10) -0.0116(11) 0.0012(12)
C10 0.0791(19) 0.0466(14) 0.0368(13) -0.0097(11) -0.0050(12) 0.0136(13)
C11 0.0599(15) 0.0435(13) 0.0344(11) -0.0055(10) -0.0025(10) 0.0175(11)
C12 0.0261(9) 0.0359(10) 0.0367(11) -0.0018(8) 0.0024(8) 0.0058(8)
C13 0.0304(10) 0.0495(13) 0.0377(11) 0.0051(10) 0.0027(8) 0.0032(9)
C14 0.0324(11) 0.0654(17) 0.0594(16) 0.0162(13) 0.0038(11) -0.0011(11)
C15 0.0332(12) 0.0623(17) 0.084(2) 0.0047(16) -0.0033(13) -0.0063(12)
C16 0.0472(15) 0.077(2) 0.0623(18) -0.0176(16) -0.0116(13) -0.0060(14)
C17 0.0442(13) 0.0709(18) 0.0413(13) -0.0105(12) 0.0016(11) -0.0012(12)
C18 0.0336(10) 0.0304(10) 0.0380(11) -0.0043(8) 0.0026(8) -0.0022(8)
C19 0.0346(12) 0.078(2) 0.0510(15) -0.0167(14) -0.0010(11) -0.0044(12)
C20 0.0504(16) 0.100(3) 0.0612(19) -0.0221(18) -0.0172(14) -0.0023(17)
C21 0.077(2) 0.0657(19) 0.0436(15) -0.0112(13) -0.0098(14) -0.0062(16)
C22 0.0698(18) 0.0463(14) 0.0432(14) -0.0072(11) 0.0135(13) -0.0051(13)
C23 0.0401(12) 0.0379(11) 0.0456(13) -0.0024(10) 0.0071(10) -0.0018(9)
C24 0.0339(10) 0.0352(10) 0.0373(11) 0.0003(8) 0.0054(8) 0.0037(8)
C25 0.0517(16) 0.0556(17) 0.101(3) 0.0271(17) 0.0402(17) 0.0143(13)
C26 0.073(2) 0.112(3) 0.128(4) 0.056(3) 0.069(3) 0.038(2)
C27 0.086(3) 0.132(4) 0.095(3) 0.005(3) 0.039(2) 0.067(3)
C28 0.080(2) 0.065(2) 0.093(3) -0.0175(19) -0.001(2) 0.0354(19)
C29 0.0314(10) 0.0288(9) 0.0440(12) -0.0017(8) 0.0077(9) 0.0009(8)
C30 0.0549(16) 0.0465(14) 0.0615(17) 0.0043(12) -0.0146(13) -0.0112(12)
C31 0.0574(18) 0.073(2) 0.074(2) 0.0187(17) -0.0142(16) 0.0003(15)
C32 0.085(2) 0.0500(16) 0.070(2) 0.0089(14) 0.0142(17) 0.0282(16)
C33 0.151(4) 0.0322(14) 0.070(2) -0.0079(14) 0.000(2) 0.0122(18)
C34 0.105(3) 0.0330(12) 0.0511(16) -0.0061(11) -0.0099(16) 0.0015(14)
C35 0.0296(9) 0.0281(9) 0.0338(10) 0.0049(8) -0.0013(8) 0.0082(7)
C36 0.0431(12) 0.0294(10) 0.0451(12) -0.0024(9) 0.0054(10) 0.0053(9)
C37 0.0503(14) 0.0325(11) 0.0541(15) -0.0032(10) -0.0026(11) -0.0021(10)
C38 0.0347(11) 0.0494(14) 0.0581(15) 0.0149(12) -0.0017(10) 0.0007(10)
C39 0.0430(13) 0.0614(16) 0.0509(15) 0.0044(12) 0.0090(11) 0.0134(12)
C40 0.0290(9) 0.0263(9) 0.0367(10) 0.0000(8) 0.0014(8) 0.0053(7)
C41 0.0599(15) 0.0359(11) 0.0405(12) 0.0042(9) -0.0030(11) 0.0140(11)
C42 0.0703(18) 0.0482(14) 0.0385(13) 0.0004(11) 0.0064(12) 0.0031(13)
C43 0.0461(13) 0.0545(15) 0.0537(15) -0.0130(12) 0.0127(12) 0.0030(12)
C44 0.0366(12) 0.0572(15) 0.0622(17) -0.0113(13) 0.0017(11) 0.0185(11)
C45 0.0360(11) 0.0419(12) 0.0412(12) -0.0008(9) -0.0031(9) 0.0143(9)
C46 0.0305(9) 0.0339(10) 0.0326(10) 0.0023(8) 0.0005(8) 0.0094(8)
C47 0.0470(13) 0.0481(14) 0.0530(15) 0.0163(12) -0.0121(11) -0.0008(11)
C48 0.0532(15) 0.0740(19) 0.0498(15) 0.0281(14) -0.0077(12) 0.0014(14)
C49 0.0426(13) 0.084(2) 0.0349(12) 0.0044(13) -0.0038(10) 0.0095(13)
C50 0.0455(13) 0.0602(16) 0.0497(15) -0.0068(12) -0.0062(11) 0.0016(12)
C51 0.0416(12) 0.0388(11) 0.0412(12) 0.0009(9) -0.0013(9) 0.0051(9)
C52 0.0341(10) 0.0369(11) 0.0329(10) 0.0004(8) -0.0022(8) 0.0066(8)
C53 0.0423(12) 0.0422(12) 0.0409(12) 0.0077(10) 0.0074(10) 0.0099(10)
C54 0.0500(14) 0.0446(13) 0.0611(16) 0.0167(12) 0.0065(12) 0.0089(11)
C55 0.0498(14) 0.0429(13) 0.074(2) -0.0001(13) -0.0013(13) 0.0157(11)
C56 0.0635(18) 0.079(2) 0.0564(17) -0.0175(16) -0.0002(14) 0.0333(16)
C57 0.0361(10) 0.0382(11) 0.0272(9) -0.0024(8) 0.0012(8) 0.0055(8)
C58 0.0365(11) 0.0463(12) 0.0371(11) 0.0021(9) -0.0013(9) 0.0079(9)
C59 0.0357(12) 0.0645(17) 0.0508(15) -0.0066(12) 0.0006(10) 0.0041(11)
C60 0.0547(15) 0.0485(14) 0.0555(16) -0.0092(12) 0.0122(13) -0.0045(12)
C61 0.084(2) 0.0403(13) 0.0482(15) -0.0014(11) 0.0081(14) 0.0121(13)
C62 0.0549(14) 0.0387(12) 0.0369(12) -0.0012(9) -0.0052(10) 0.0151(10)
C63 0.0379(11) 0.0377(11) 0.0325(10) 0.0034(8) 0.0008(8) 0.0116(9)
C64 0.0512(14) 0.0609(16) 0.0446(14) -0.0139(12) 0.0092(11) 0.0039(12)
C65 0.078(2) 0.070(2) 0.0616(19) -0.0207(16) 0.0279(17) 0.0058(17)
C66 0.0619(18) 0.0593(18) 0.083(2) 0.0077(16) 0.0314(17) 0.0187(15)
C67 0.0462(15) 0.0588(17) 0.083(2) 0.0200(16) 0.0039(14) 0.0049(13)
C68 0.0458(13) 0.0464(13) 0.0432(13) 0.0071(10) -0.0047(10) -0.0003(10)
Cl1 0.0864(13) 0.138(2) 0.0829(13) -0.0073(12) -0.0275(10) 0.0322(12)
Cl2 0.0864(13) 0.1340(18) 0.0634(11) 0.0176(10) 0.0216(9) 0.0444(12)
C72A 0.095(5) 0.164(8) 0.085(5) -0.001(5) -0.014(4) 0.069(5)
O1 0.169(4) 0.127(3) 0.203(5) 0.089(3) -0.061(4) -0.006(3)
O2 0.077(2) 0.225(5) 0.179(4) -0.104(4) 0.020(2) 0.019(3)
O3 0.085(2) 0.0799(19) 0.178(3) 0.001(2) -0.027(2) 0.0391(16)
N5 0.0541(14) 0.0722(18) 0.0771(19) -0.0144(15) -0.0218(14) 0.0243(13)
O4 0.139(3) 0.124(3) 0.154(3) 0.077(3) -0.023(3) -0.035(3)
C70 0.086(3) 0.167(5) 0.090(3) 0.014(3) -0.031(3) -0.010(3)
C71 0.118(5) 0.178(7) 0.118(5) 0.012(4) -0.044(4) -0.004(4)
Cl2A 0.228(11) 0.169(8) 0.199(10) 0.004(7) -0.037(8) 0.034(8)
Cl1A 0.171(9) 0.317(14) 0.186(10) 0.034(9) -0.014(7) -0.008(9)
C72 0.130(12) 0.145(12) 0.086(10) -0.009(10) -0.015(10) -0.001(11)

loop_
_atom_type_symbol
_atom_type_description
_atom_type_scat_dispersion_real
_atom_type_scat_dispersion_imag
_atom_type_scat_source
C C 0.0033 0.0016 'International Tables Vol C Tables 4.2.6.8 and 6.1.1.4'
H H 0.0000 0.0000 'International Tables Vol C Tables 4.2.6.8 and 6.1.1.4'
Ag Ag -0.8971 1.1015 'International Tables Vol C Tables 4.2.6.8 and 6.1.1.4'
Cl Cl 0.1484 0.1585 'International Tables Vol C Tables 4.2.6.8 and 6.1.1.4'
N N 0.0061 0.0033 'International Tables Vol C Tables 4.2.6.8 and 6.1.1.4'
O O 0.0106 0.0060 'International Tables Vol C Tables 4.2.6.8 and 6.1.1.4'
P P 0.1023 0.0942 'International Tables Vol C Tables 4.2.6.8 and 6.1.1.4'

loop_
_geom_angle_atom_site_label_1
_geom_angle_atom_site_label_2
_geom_angle_atom_site_label_3
_geom_angle
_geom_angle_site_symmetry_1
_geom_angle_site_symmetry_3
_geom_angle_publ_flag
P1 Ag1 P2 108.565(18) . . ?
P1 Ag1 P3 107.699(18) . . ?
P3 Ag1 P2 109.249(17) . . ?
P4 Ag1 P1 110.606(18) . . ?
P4 Ag1 P2 109.628(19) . . ?
P4 Ag1 P3 111.033(18) . . ?
C1 P1 Ag1 109.66(7) . . ?
C6 P1 Ag1 116.20(7) . . ?
C6 P1 C1 102.19(10) . . ?
C12 P1 Ag1 121.22(7) . . ?
C12 P1 C1 102.46(10) . . ?
C12 P1 C6 102.73(10) . . ?
C18 P2 Ag1 117.25(7) . . ?
C18 P2 C29 102.87(10) . . ?
C24 P2 Ag1 111.20(7) . . ?
C24 P2 C18 101.70(10) . . ?
C24 P2 C29 102.31(10) . . ?
C29 P2 Ag1 119.16(7) . . ?
C35 P3 Ag1 110.39(6) . . ?
C40 P3 Ag1 121.75(7) . . ?
C40 P3 C35 102.55(9) . . ?
C40 P3 C46 103.16(9) . . ?
C46 P3 Ag1 114.63(7) . . ?
C46 P3 C35 102.02(10) . . ?
C52 P4 Ag1 116.45(7) . . ?
C57 P4 Ag1 115.16(7) . . ?
C57 P4 C52 103.24(10) . . ?
C63 P4 Ag1 113.94(7) . . ?
C63 P4 C52 102.67(10) . . ?
C63 P4 C57 103.70(10) . . ?
C5 N1 C1 117.1(2) . . ?
C24 N2 C28 117.3(3) . . ?
C35 N3 C39 117.5(2) . . ?
C52 N4 C56 118.2(3) . . ?
N1 C1 P1 112.34(16) . . ?
N1 C1 C2 122.8(2) . . ?
C2 C1 P1 124.74(17) . . ?
C1 C2 H2 120.6 . . ?
C1 C2 C3 118.7(2) . . ?
C3 C2 H2 120.6 . . ?
C2 C3 H3 120.5 . . ?
C4 C3 C2 119.1(2) . . ?
C4 C3 H3 120.5 . . ?
C3 C4 H4 120.6 . . ?
C3 C4 C5 118.7(2) . . ?
C5 C4 H4 120.6 . . ?
N1 C5 C4 123.5(3) . . ?
N1 C5 H5 118.2 . . ?
C4 C5 H5 118.2 . . ?
C7 C6 P1 117.36(17) . . ?
C7 C6 C11 119.1(2) . . ?
C11 C6 P1 123.56(17) . . ?
C6 C7 H7 120.0 . . ?
C6 C7 C8 120.0(2) . . ?
C8 C7 H7 120.0 . . ?
C7 C8 H8 119.6 . . ?
C9 C8 C7 120.8(2) . . ?
C9 C8 H8 119.6 . . ?
C8 C9 H9 120.1 . . ?
C8 C9 C10 119.8(2) . . ?
C10 C9 H9 120.1 . . ?
C9 C10 H10 119.8 . . ?
C9 C10 C11 120.3(2) . . ?
C11 C10 H10 119.8 . . ?
C6 C11 H11 120.0 . . ?
C10 C11 C6 120.1(2) . . ?
C10 C11 H11 120.0 . . ?
C13 C12 P1 122.82(17) . . ?
C17 C12 P1 118.53(18) . . ?
C17 C12 C13 118.7(2) . . ?
C12 C13 H13 119.7 . . ?
C14 C13 C12 120.6(2) . . ?
C14 C13 H13 119.7 . . ?
C13 C14 H14 119.9 . . ?
C15 C14 C13 120.3(3) . . ?
C15 C14 H14 119.9 . . ?
C14 C15 H15 119.9 . . ?
C16 C15 C14 120.2(3) . . ?
C16 C15 H15 119.9 . . ?
C15 C16 H16 119.8 . . ?
C15 C16 C17 120.4(3) . . ?
C17 C16 H16 119.8 . . ?
C12 C17 C16 120.0(3) . . ?
C12 C17 H17 120.0 . . ?
C16 C17 H17 120.0 . . ?
C19 C18 P2 123.11(19) . . ?
C23 C18 P2 117.90(17) . . ?
C23 C18 C19 119.0(2) . . ?
C18 C19 H19 120.1 . . ?
C20 C19 C18 119.9(3) . . ?
C20 C19 H19 120.1 . . ?
C19 C20 H20 119.8 . . ?
C21 C20 C19 120.3(3) . . ?
C21 C20 H20 119.8 . . ?
C20 C21 H21 120.0 . . ?
C22 C21 C20 120.0(3) . . ?
C22 C21 H21 120.0 . . ?
C21 C22 H22 119.7 . . ?
C21 C22 C23 120.7(3) . . ?
C23 C22 H22 119.7 . . ?
C18 C23 C22 120.1(2) . . ?
C18 C23 H23 119.9 . . ?
C22 C23 H23 119.9 . . ?
N2 C24 P2 113.70(18) . . ?
N2 C24 C25 122.5(2) . . ?
C25 C24 P2 123.73(19) . . ?
C24 C25 H25 120.7 . . ?
C26 C25 C24 118.6(3) . . ?
C26 C25 H25 120.7 . . ?
C25 C26 H26 120.4 . . ?
C27 C26 C25 119.2(4) . . ?
C27 C26 H26 120.4 . . ?
C26 C27 H27 120.3 . . ?
C28 C27 C26 119.5(3) . . ?
C28 C27 H27 120.3 . . ?
N2 C28 H28 118.6 . . ?
C27 C28 N2 122.9(3) . . ?
C27 C28 H28 118.6 . . ?
C30 C29 P2 116.80(18) . . ?
C30 C29 C34 119.3(2) . . ?
C34 C29 P2 123.9(2) . . ?
C29 C30 H30 120.0 . . ?
C29 C30 C31 120.0(3) . . ?
C31 C30 H30 120.0 . . ?
C30 C31 H31 119.5 . . ?
C32 C31 C30 120.9(3) . . ?
C32 C31 H31 119.5 . . ?
C31 C32 H32 120.5 . . ?
C33 C32 C31 119.0(3) . . ?
C33 C32 H32 120.5 . . ?
C32 C33 H33 119.5 . . ?
C32 C33 C34 120.9(3) . . ?
C34 C33 H33 119.5 . . ?
C29 C34 C33 119.8(3) . . ?
C29 C34 H34 120.1 . . ?
C33 C34 H34 120.1 . . ?
N3 C35 P3 113.32(16) . . ?
N3 C35 C36 122.2(2) . . ?
C36 C35 P3 124.35(17) . . ?
C35 C36 H36 120.4 . . ?
C37 C36 C35 119.2(2) . . ?
C37 C36 H36 120.4 . . ?
C36 C37 H37 120.4 . . ?
C38 C37 C36 119.3(2) . . ?
C38 C37 H37 120.4 . . ?
C37 C38 H38 120.7 . . ?
C39 C38 C37 118.5(2) . . ?
C39 C38 H38 120.7 . . ?
N3 C39 C38 123.3(2) . . ?
N3 C39 H39 118.4 . . ?
C38 C39 H39 118.4 . . ?
C41 C40 P3 118.23(16) . . ?
C41 C40 C45 118.9(2) . . ?
C45 C40 P3 122.80(17) . . ?
C40 C41 H41 120.0 . . ?
C40 C41 C42 120.0(2) . . ?
C42 C41 H41 120.0 . . ?
C41 C42 H42 119.6 . . ?
C43 C42 C41 120.8(3) . . ?
C43 C42 H42 119.6 . . ?
C42 C43 H43 120.2 . . ?
C42 C43 C44 119.6(2) . . ?
C44 C43 H43 120.2 . . ?
C43 C44 H44 119.9 . . ?
C43 C44 C45 120.2(2) . . ?
C45 C44 H44 119.9 . . ?
C40 C45 H45 119.7 . . ?
C44 C45 C40 120.6(2) . . ?
C44 C45 H45 119.7 . . ?
C47 C46 P3 123.42(18) . . ?
C51 C46 P3 117.28(17) . . ?
C51 C46 C47 119.3(2) . . ?
C46 C47 H47 119.9 . . ?
C46 C47 C48 120.2(2) . . ?
C48 C47 H47 119.9 . . ?
C47 C48 H48 119.9 . . ?
C49 C48 C47 120.1(3) . . ?
C49 C48 H48 119.9 . . ?
C48 C49 H49 120.0 . . ?
C50 C49 C48 119.9(2) . . ?
C50 C49 H49 120.0 . . ?
C49 C50 H50 119.8 . . ?
C49 C50 C51 120.5(3) . . ?
C51 C50 H50 119.8 . . ?
C46 C51 C50 120.0(2) . . ?
C46 C51 H51 120.0 . . ?
C50 C51 H51 120.0 . . ?
N4 C52 P4 116.08(18) . . ?
N4 C52 C53 120.6(2) . . ?
C53 C52 P4 123.26(17) . . ?
C52 C53 H53 120.3 . . ?
C52 C53 C54 119.4(2) . . ?
C54 C53 H53 120.3 . . ?
C53 C54 H54 119.7 . . ?
C55 C54 C53 120.7(3) . . ?
C55 C54 H54 119.7 . . ?
C54 C55 H55 120.4 . . ?
C56 C55 C54 119.3(3) . . ?
C56 C55 H55 120.4 . . ?
N4 C56 H56 119.1 . . ?
C55 C56 N4 121.8(3) . . ?
C55 C56 H56 119.1 . . ?
C58 C57 P4 123.33(18) . . ?
C62 C57 P4 116.19(17) . . ?
C62 C57 C58 120.5(2) . . ?
C57 C58 H58 120.3 . . ?
C57 C58 C59 119.5(2) . . ?
C59 C58 H58 120.3 . . ?
C58 C59 H59 119.9 . . ?
C60 C59 C58 120.2(3) . . ?
C60 C59 H59 119.9 . . ?
C59 C60 H60 120.3 . . ?
C59 C60 C61 119.3(3) . . ?
C61 C60 H60 120.3 . . ?
C60 C61 H61 119.5 . . ?
C62 C61 C60 121.1(3) . . ?
C62 C61 H61 119.5 . . ?
C57 C62 C61 119.5(2) . . ?
C57 C62 H62 120.3 . . ?
C61 C62 H62 120.3 . . ?
C64 C63 P4 123.83(19) . . ?
C68 C63 P4 116.14(18) . . ?
C68 C63 C64 120.0(2) . . ?
C63 C64 H64 120.5 . . ?
C63 C64 C65 119.0(3) . . ?
C65 C64 H64 120.5 . . ?
C64 C65 H65 119.6 . . ?
C66 C65 C64 120.8(3) . . ?
C66 C65 H65 119.6 . . ?
C65 C66 H66 120.5 . . ?
C67 C66 C65 119.0(3) . . ?
C67 C66 H66 120.5 . . ?
C66 C67 H67 119.2 . . ?
C66 C67 C68 121.5(3) . . ?
C68 C67 H67 119.2 . . ?
C63 C68 C67 119.6(3) . . ?
C63 C68 H68 120.2 . . ?
C67 C68 H68 120.2 . . ?
Cl1 C72A Cl2 115.0(5) . . ?
Cl1 C72A H72A 108.5 . . ?
Cl1 C72A H72B 108.5 . . ?
Cl2 C72A H72A 108.5 . . ?
Cl2 C72A H72B 108.5 . . ?
H72A C72A H72B 107.5 . . ?
O1 N5 O2 121.0(5) . . ?
O1 N5 O3 121.5(5) . . ?
O3 N5 O2 117.5(5) . . ?
C71 O4 H4A 111.8 . . ?
H70A C70 H70B 109.5 . . ?
H70A C70 H70C 109.5 . . ?
H70B C70 H70C 109.5 . . ?
C71 C70 H70A 109.5 . . ?
C71 C70 H70B 109.5 . . ?
C71 C70 H70C 109.5 . . ?
O4 C71 C70 97.6(5) . . ?
O4 C71 H71A 112.2 . . ?
O4 C71 H71B 112.2 . . ?
C70 C71 H71A 112.2 . . ?
C70 C71 H71B 112.2 . . ?
H71A C71 H71B 109.8 . . ?
Cl2A C72 Cl1A 100.8(10) . . ?
Cl2A C72 H72C 111.6 . . ?
Cl2A C72 H72D 111.6 . . ?
Cl1A C72 H72C 111.6 . . ?
Cl1A C72 H72D 111.6 . . ?
H72C C72 H72D 109.4 . . ?

loop_
_geom_bond_atom_site_label_1
_geom_bond_atom_site_label_2
_geom_bond_distance
_geom_bond_site_symmetry_2
_geom_bond_publ_flag
Ag1 P1 2.5817(5) . ?
Ag1 P2 2.5862(5) . ?
Ag1 P3 2.5828(5) . ?
Ag1 P4 2.5617(5) . ?
P1 C1 1.832(2) . ?
P1 C6 1.824(2) . ?
P1 C12 1.821(2) . ?
P2 C18 1.826(2) . ?
P2 C24 1.824(2) . ?
P2 C29 1.829(2) . ?
P3 C35 1.831(2) . ?
P3 C40 1.823(2) . ?
P3 C46 1.824(2) . ?
P4 C52 1.829(2) . ?
P4 C57 1.829(2) . ?
P4 C63 1.822(2) . ?
N1 C1 1.346(3) . ?
N1 C5 1.344(4) . ?
N2 C24 1.346(3) . ?
N2 C28 1.359(4) . ?
N3 C35 1.344(3) . ?
N3 C39 1.353(4) . ?
N4 C52 1.372(3) . ?
N4 C56 1.398(4) . ?
C1 C2 1.386(3) . ?
C2 H2 0.9500 . ?
C2 C3 1.387(3) . ?
C3 H3 0.9500 . ?
C3 C4 1.373(4) . ?
C4 H4 0.9500 . ?
C4 C5 1.380(4) . ?
C5 H5 0.9500 . ?
C6 C7 1.381(3) . ?
C6 C11 1.385(3) . ?
C7 H7 0.9500 . ?
C7 C8 1.386(4) . ?
C8 H8 0.9500 . ?
C8 C9 1.359(4) . ?
C9 H9 0.9500 . ?
C9 C10 1.372(4) . ?
C10 H10 0.9500 . ?
C10 C11 1.385(4) . ?
C11 H11 0.9500 . ?
C12 C13 1.384(3) . ?
C12 C17 1.380(3) . ?
C13 H13 0.9500 . ?
C13 C14 1.383(3) . ?
C14 H14 0.9500 . ?
C14 C15 1.363(4) . ?
C15 H15 0.9500 . ?
C15 C16 1.357(5) . ?
C16 H16 0.9500 . ?
C16 C17 1.397(4) . ?
C17 H17 0.9500 . ?
C18 C19 1.392(3) . ?
C18 C23 1.377(3) . ?
C19 H19 0.9500 . ?
C19 C20 1.384(4) . ?
C20 H20 0.9500 . ?
C20 C21 1.368(5) . ?
C21 H21 0.9500 . ?
C21 C22 1.358(5) . ?
C22 H22 0.9500 . ?
C22 C23 1.385(4) . ?
C23 H23 0.9500 . ?
C24 C25 1.385(4) . ?
C25 H25 0.9500 . ?
C25 C26 1.381(4) . ?
C26 H26 0.9500 . ?
C26 C27 1.374(6) . ?
C27 H27 0.9500 . ?
C27 C28 1.358(6) . ?
C28 H28 0.9500 . ?
C29 C30 1.360(4) . ?
C29 C34 1.366(3) . ?
C30 H30 0.9500 . ?
C30 C31 1.388(4) . ?
C31 H31 0.9500 . ?
C31 C32 1.353(5) . ?
C32 H32 0.9500 . ?
C32 C33 1.353(5) . ?
C33 H33 0.9500 . ?
C33 C34 1.390(4) . ?
C34 H34 0.9500 . ?
C35 C36 1.385(3) . ?
C36 H36 0.9500 . ?
C36 C37 1.379(3) . ?
C37 H37 0.9500 . ?
C37 C38 1.377(4) . ?
C38 H38 0.9500 . ?
C38 C39 1.375(4) . ?
C39 H39 0.9500 . ?
C40 C41 1.383(3) . ?
C40 C45 1.390(3) . ?
C41 H41 0.9500 . ?
C41 C42 1.389(4) . ?
C42 H42 0.9500 . ?
C42 C43 1.373(4) . ?
C43 H43 0.9500 . ?
C43 C44 1.376(4) . ?
C44 H44 0.9500 . ?
C44 C45 1.384(3) . ?
C45 H45 0.9500 . ?
C46 C47 1.383(3) . ?
C46 C51 1.376(3) . ?
C47 H47 0.9500 . ?
C47 C48 1.387(4) . ?
C48 H48 0.9500 . ?
C48 C49 1.369(4) . ?
C49 H49 0.9500 . ?
C49 C50 1.367(4) . ?
C50 H50 0.9500 . ?
C50 C51 1.388(3) . ?
C51 H51 0.9500 . ?
C52 C53 1.383(3) . ?
C53 H53 0.9500 . ?
C53 C54 1.384(3) . ?
C54 H54 0.9500 . ?
C54 C55 1.368(4) . ?
C55 H55 0.9500 . ?
C55 C56 1.355(5) . ?
C56 H56 0.9500 . ?
C57 C58 1.386(3) . ?
C57 C62 1.367(3) . ?
C58 H58 0.9500 . ?
C58 C59 1.389(4) . ?
C59 H59 0.9500 . ?
C59 C60 1.374(4) . ?
C60 H60 0.9500 . ?
C60 C61 1.379(4) . ?
C61 H61 0.9500 . ?
C61 C62 1.378(4) . ?
C62 H62 0.9500 . ?
C63 C64 1.381(3) . ?
C63 C68 1.363(3) . ?
C64 H64 0.9500 . ?
C64 C65 1.387(4) . ?
C65 H65 0.9500 . ?
C65 C66 1.365(5) . ?
C66 H66 0.9500 . ?
C66 C67 1.356(5) . ?
C67 H67 0.9500 . ?
C67 C68 1.375(4) . ?
C68 H68 0.9500 . ?
Cl1 C72A 1.683(6) . ?
Cl2 C72A 1.743(7) . ?
C72A H72A 0.9900 . ?
C72A H72B 0.9900 . ?
O1 N5 1.151(5) . ?
O2 N5 1.222(5) . ?
O3 N5 1.164(4) . ?
O4 H4A 0.8400 . ?
O4 C71 1.458(6) . ?
C70 H70A 0.9800 . ?
C70 H70B 0.9800 . ?
C70 H70C 0.9800 . ?
C70 C71 1.527(6) . ?
C71 H71A 0.9900 . ?
C71 H71B 0.9900 . ?
Cl2A C72 1.695(9) . ?
Cl1A C72 1.748(10) . ?
C72 H72C 0.9900 . ?
C72 H72D 0.9900 . ?

loop_
_geom_torsion_atom_site_label_1
_geom_torsion_atom_site_label_2
_geom_torsion_atom_site_label_3
_geom_torsion_atom_site_label_4
_geom_torsion
_geom_torsion_site_symmetry_1
_geom_torsion_site_symmetry_2
_geom_torsion_site_symmetry_3
_geom_torsion_site_symmetry_4
_geom_torsion_publ_flag
Ag1 P1 C1 N1 -46.62(17) . . . . ?
Ag1 P1 C1 C2 130.14(18) . . . . ?
Ag1 P1 C6 C7 -44.0(2) . . . . ?
Ag1 P1 C6 C11 136.55(19) . . . . ?
Ag1 P1 C12 C13 148.97(16) . . . . ?
Ag1 P1 C12 C17 -31.1(2) . . . . ?
Ag1 P2 C18 C19 126.2(2) . . . . ?
Ag1 P2 C18 C23 -51.4(2) . . . . ?
Ag1 P2 C24 N2 -34.1(2) . . . . ?
Ag1 P2 C24 C25 148.2(2) . . . . ?
Ag1 P2 C29 C30 -39.8(2) . . . . ?
Ag1 P2 C29 C34 140.5(2) . . . . ?
Ag1 P3 C35 N3 -50.88(17) . . . . ?
Ag1 P3 C35 C36 125.57(17) . . . . ?
Ag1 P3 C40 C41 -29.6(2) . . . . ?
Ag1 P3 C40 C45 151.81(16) . . . . ?
Ag1 P3 C46 C47 133.5(2) . . . . ?
Ag1 P3 C46 C51 -44.60(19) . . . . ?
Ag1 P4 C52 N4 -45.4(2) . . . . ?
Ag1 P4 C52 C53 133.50(18) . . . . ?
Ag1 P4 C57 C58 140.08(17) . . . . ?
Ag1 P4 C57 C62 -38.2(2) . . . . ?
Ag1 P4 C63 C64 137.3(2) . . . . ?
Ag1 P4 C63 C68 -42.0(2) . . . . ?
P1 C1 C2 C3 -177.09(19) . . . . ?
P1 C6 C7 C8 -179.2(2) . . . . ?
P1 C6 C11 C10 179.5(2) . . . . ?
P1 C12 C13 C14 179.9(2) . . . . ?
P1 C12 C17 C16 -179.3(2) . . . . ?
P2 C18 C19 C20 -177.8(3) . . . . ?
P2 C18 C23 C22 178.01(19) . . . . ?
P2 C24 C25 C26 176.8(3) . . . . ?
P2 C29 C30 C31 -177.3(3) . . . . ?
P2 C29 C34 C33 177.3(3) . . . . ?
P3 C35 C36 C37 -175.85(18) . . . . ?
P3 C40 C41 C42 -178.2(2) . . . . ?
P3 C40 C45 C44 177.86(19) . . . . ?
P3 C46 C47 C48 -178.1(2) . . . . ?
P3 C46 C51 C50 178.51(19) . . . . ?
P4 C52 C53 C54 -178.0(2) . . . . ?
P4 C57 C58 C59 -177.75(19) . . . . ?
P4 C57 C62 C61 177.6(2) . . . . ?
P4 C63 C64 C65 -178.9(3) . . . . ?
P4 C63 C68 C67 179.2(2) . . . . ?
N1 C1 C2 C3 -0.7(4) . . . . ?
N2 C24 C25 C26 -0.7(5) . . . . ?
N3 C35 C36 C37 0.3(3) . . . . ?
N4 C52 C53 C54 0.8(4) . . . . ?
C1 P1 C6 C7 -163.30(18) . . . . ?
C1 P1 C6 C11 17.2(2) . . . . ?
C1 P1 C12 C13 -88.6(2) . . . . ?
C1 P1 C12 C17 91.3(2) . . . . ?
C1 N1 C5 C4 -0.2(4) . . . . ?
C1 C2 C3 C4 0.0(4) . . . . ?
C2 C3 C4 C5 0.5(4) . . . . ?
C3 C4 C5 N1 -0.4(4) . . . . ?
C5 N1 C1 P1 177.59(19) . . . . ?
C5 N1 C1 C2 0.8(3) . . . . ?
C6 P1 C1 N1 77.22(17) . . . . ?
C6 P1 C1 C2 -106.0(2) . . . . ?
C6 P1 C12 C13 17.2(2) . . . . ?
C6 P1 C12 C17 -162.9(2) . . . . ?
C6 C7 C8 C9 -0.2(4) . . . . ?
C7 C6 C11 C10 0.1(4) . . . . ?
C7 C8 C9 C10 -0.1(4) . . . . ?
C8 C9 C10 C11 0.5(5) . . . . ?
C9 C10 C11 C6 -0.4(4) . . . . ?
C11 C6 C7 C8 0.3(4) . . . . ?
C12 P1 C1 N1 -176.61(16) . . . . ?
C12 P1 C1 C2 0.2(2) . . . . ?
C12 P1 C6 C7 90.74(19) . . . . ?
C12 P1 C6 C11 -88.7(2) . . . . ?
C12 C13 C14 C15 0.0(4) . . . . ?
C13 C12 C17 C16 0.6(4) . . . . ?
C13 C14 C15 C16 -0.5(5) . . . . ?
C14 C15 C16 C17 1.1(5) . . . . ?
C15 C16 C17 C12 -1.1(5) . . . . ?
C17 C12 C13 C14 0.0(4) . . . . ?
C18 P2 C24 N2 91.47(19) . . . . ?
C18 P2 C24 C25 -86.2(3) . . . . ?
C18 P2 C29 C30 -171.5(2) . . . . ?
C18 P2 C29 C34 8.8(3) . . . . ?
C18 C19 C20 C21 -0.9(5) . . . . ?
C19 C18 C23 C22 0.3(4) . . . . ?
C19 C20 C21 C22 1.9(6) . . . . ?
C20 C21 C22 C23 -1.7(5) . . . . ?
C21 C22 C23 C18 0.7(4) . . . . ?
C23 C18 C19 C20 -0.1(4) . . . . ?
C24 P2 C18 C19 4.7(2) . . . . ?
C24 P2 C18 C23 -172.91(18) . . . . ?
C24 P2 C29 C30 83.2(2) . . . . ?
C24 P2 C29 C34 -96.4(3) . . . . ?
C24 N2 C28 C27 -0.9(6) . . . . ?
C24 C25 C26 C27 1.0(7) . . . . ?
C25 C26 C27 C28 -1.3(8) . . . . ?
C26 C27 C28 N2 1.3(7) . . . . ?
C28 N2 C24 P2 -177.1(2) . . . . ?
C28 N2 C24 C25 0.6(4) . . . . ?
C29 P2 C18 C19 -101.0(2) . . . . ?
C29 P2 C18 C23 81.39(19) . . . . ?
C29 P2 C24 N2 -162.40(19) . . . . ?
C29 P2 C24 C25 19.9(3) . . . . ?
C29 C30 C31 C32 0.6(5) . . . . ?
C30 C29 C34 C33 -2.4(5) . . . . ?
C30 C31 C32 C33 -3.3(6) . . . . ?
C31 C32 C33 C34 3.3(6) . . . . ?
C32 C33 C34 C29 -0.4(6) . . . . ?
C34 C29 C30 C31 2.3(5) . . . . ?
C35 P3 C40 C41 94.24(19) . . . . ?
C35 P3 C40 C45 -84.3(2) . . . . ?
C35 P3 C46 C47 14.2(2) . . . . ?
C35 P3 C46 C51 -163.90(18) . . . . ?
C35 N3 C39 C38 -0.7(4) . . . . ?
C35 C36 C37 C38 -0.1(4) . . . . ?
C36 C37 C38 C39 -0.4(4) . . . . ?
C37 C38 C39 N3 0.9(4) . . . . ?
C39 N3 C35 P3 176.65(19) . . . . ?
C39 N3 C35 C36 0.1(3) . . . . ?
C40 P3 C35 N3 177.99(16) . . . . ?
C40 P3 C35 C36 -5.6(2) . . . . ?
C40 P3 C46 C47 -92.0(2) . . . . ?
C40 P3 C46 C51 89.96(19) . . . . ?
C40 C41 C42 C43 0.3(4) . . . . ?
C41 C40 C45 C44 -0.7(4) . . . . ?
C41 C42 C43 C44 -0.6(4) . . . . ?
C42 C43 C44 C45 0.3(4) . . . . ?
C43 C44 C45 C40 0.3(4) . . . . ?
C45 C40 C41 C42 0.4(4) . . . . ?
C46 P3 C35 N3 71.38(17) . . . . ?
C46 P3 C35 C36 -112.17(19) . . . . ?
C46 P3 C40 C41 -160.02(18) . . . . ?
C46 P3 C40 C45 21.4(2) . . . . ?
C46 C47 C48 C49 -0.3(5) . . . . ?
C47 C46 C51 C50 0.3(4) . . . . ?
C47 C48 C49 C50 0.4(5) . . . . ?
C48 C49 C50 C51 -0.2(5) . . . . ?
C49 C50 C51 C46 -0.2(4) . . . . ?
C51 C46 C47 C48 -0.1(4) . . . . ?
C52 P4 C57 C58 12.0(2) . . . . ?
C52 P4 C57 C62 -166.21(18) . . . . ?
C52 P4 C63 C64 -95.9(2) . . . . ?
C52 P4 C63 C68 84.83(19) . . . . ?
C52 N4 C56 C55 0.7(5) . . . . ?
C52 C53 C54 C55 -0.5(4) . . . . ?
C53 C54 C55 C56 0.3(5) . . . . ?
C54 C55 C56 N4 -0.4(5) . . . . ?
C56 N4 C52 P4 178.0(2) . . . . ?
C56 N4 C52 C53 -0.9(4) . . . . ?
C57 P4 C52 N4 81.8(2) . . . . ?
C57 P4 C52 C53 -99.3(2) . . . . ?
C57 P4 C63 C64 11.3(2) . . . . ?
C57 P4 C63 C68 -167.93(18) . . . . ?
C57 C58 C59 C60 0.5(4) . . . . ?
C58 C57 C62 C61 -0.7(4) . . . . ?
C58 C59 C60 C61 -1.0(4) . . . . ?
C59 C60 C61 C62 0.7(4) . . . . ?
C60 C61 C62 C57 0.2(4) . . . . ?
C62 C57 C58 C59 0.4(4) . . . . ?
C63 P4 C52 N4 -170.6(2) . . . . ?
C63 P4 C52 C53 8.3(2) . . . . ?
C63 P4 C57 C58 -94.8(2) . . . . ?
C63 P4 C57 C62 86.98(19) . . . . ?
C63 C64 C65 C66 -1.2(5) . . . . ?
C64 C63 C68 C67 -0.1(4) . . . . ?
C64 C65 C66 C67 1.7(6) . . . . ?
C65 C66 C67 C68 -1.4(5) . . . . ?
C66 C67 C68 C63 0.6(4) . . . . ?
C68 C63 C64 C65 0.3(4) . . . . ?
